data_4332238
loop_
_publ_author_name
'Lin, Ronger'
'Yip, John H. K.'

_publ_section_title
;
 Self-Assembly, Structures, and Solution Dynamics of Emissive Silver
 Metallacycles and Helices
;
_journal_issue 11
_journal_name_full 'Inorganic Chemistry'
_journal_page_first 4423
_journal_page_last 4430
_journal_paper_doi 10.1021/ic060140v
_journal_volume 45
_journal_year 2006
_chemical_formula_sum 'C80 H62 Ag2 F12 N2 P6'
_chemical_formula_weight 1680.88
_chemical_name_systematic
; 
 ? 
;
_space_group_IT_number 19
_symmetry_cell_setting orthorhombic
_symmetry_space_group_name_Hall 'P 2ac 2ab'
_symmetry_space_group_name_H-M 'P 21 21 21'
_atom_sites_solution_hydrogens geom
_atom_sites_solution_primary direct
_atom_sites_solution_secondary difmap
_audit_creation_method SHELXL-97
_cell_angle_alpha 90.00
_cell_angle_beta 90.00
_cell_angle_gamma 90.00
_cell_formula_units_Z 2
_cell_length_a 9.7572(5)
_cell_length_b 14.8314(8)
_cell_length_c 24.1685(14)
_cell_measurement_reflns_used 5900
_cell_measurement_temperature 223(2)
_cell_measurement_theta_max 26.367
_cell_measurement_theta_min 2.251
_cell_volume 3497.5(3)
_computing_cell_refinement 'Bruker XSCANS'
_computing_data_collection 'Bruker XSCANS'
_computing_data_reduction 'Bruker SHELXTL'
_computing_molecular_graphics 'Bruker SHELXTL'
_computing_publication_material 'Bruker SHELXTL'
_computing_structure_refinement 'SHELXL-97 (Sheldrick, 1997)'
_computing_structure_solution 'SHELXS-97 (Sheldrick, 1990)'
_diffrn_ambient_temperature 223(2)
_diffrn_measured_fraction_theta_full 0.999
_diffrn_measured_fraction_theta_max 0.999
_diffrn_measurement_device_type 'Bruker P4'
_diffrn_measurement_method '\w scans'
_diffrn_radiation_monochromator graphite
_diffrn_radiation_source 'fine-focus sealed tube'
_diffrn_radiation_type MoK\a
_diffrn_radiation_wavelength 0.71073
_diffrn_reflns_av_R_equivalents 0.0433
_diffrn_reflns_av_sigmaI/netI 0.0453
_diffrn_reflns_limit_h_max 11
_diffrn_reflns_limit_h_min -11
_diffrn_reflns_limit_k_max 17
_diffrn_reflns_limit_k_min -17
_diffrn_reflns_limit_l_max 28
_diffrn_reflns_limit_l_min -19
_diffrn_reflns_number 20514
_diffrn_reflns_theta_full 25.00
_diffrn_reflns_theta_max 25.00
_diffrn_reflns_theta_min 1.61
_exptl_absorpt_coefficient_mu 0.777
_exptl_absorpt_correction_T_max 0.8600
_exptl_absorpt_correction_T_min 0.8002
_exptl_absorpt_correction_type 'Sadabs, (Sheldrick 2001)'
_exptl_crystal_colour YELLOW
_exptl_crystal_density_diffrn 1.596
_exptl_crystal_density_method 'not measured'
_exptl_crystal_description BLOCK
_exptl_crystal_F_000 1696
_exptl_crystal_size_max 0.30
_exptl_crystal_size_mid 0.28
_exptl_crystal_size_min 0.20
_refine_diff_density_max 1.448
_refine_diff_density_min -0.379
_refine_diff_density_rms 0.123
_refine_ls_abs_structure_details 'Flack H D (1983), Acta Cryst. A39, 876-881'
_refine_ls_abs_structure_Flack 0.03(3)
_refine_ls_extinction_method none
_refine_ls_goodness_of_fit_ref 1.148
_refine_ls_hydrogen_treatment mixed
_refine_ls_matrix_type full
_refine_ls_number_parameters 461
_refine_ls_number_reflns 6151
_refine_ls_number_restraints 0
_refine_ls_restrained_S_all 1.148
_refine_ls_R_factor_all 0.0558
_refine_ls_R_factor_gt 0.0520
_refine_ls_shift/su_max 0.001
_refine_ls_shift/su_mean 0.000
_refine_ls_structure_factor_coef Fsqd
_refine_ls_weighting_details 'calc w=1/[\s^2^(Fo^2^)+(0.0747P)^2^+0.0923P] where P=(Fo^2^+2Fc^2^)/3'
_refine_ls_weighting_scheme calc
_refine_ls_wR_factor_gt 0.1233
_refine_ls_wR_factor_ref 0.1256
_reflns_number_gt 5756
_reflns_number_total 6151
_reflns_threshold_expression >2sigma(I)
_cod_data_source_file ic060140vsup4.cif
_cod_data_source_block 2086
_cod_depositor_comments
;
The following automatic conversions were performed:

'_symmetry_cell_setting' value 'Orthorhombic' changed to
'orthorhombic' according to
/home/saulius/struct/CIF-dictionaries/cif_core.dic dictionary named
'cif_core.dic' version 2.4.2 from 2011-04-26.

Automatic conversion script
Id: cif_fix_values 1891 2012-01-12 08:04:46Z andrius 
;
_cod_original_sg_symbol_H-M P2(1)2(1)2(1)
_cod_database_code 4332238

loop_
_symmetry_equiv_pos_as_xyz
'x, y, z'
'-x+1/2, -y, z+1/2'
'-x, y+1/2, -z+1/2'
'x+1/2, -y+1/2, -z'

loop_
_atom_site_label
_atom_site_type_symbol
_atom_site_fract_x
_atom_site_fract_y
_atom_site_fract_z
_atom_site_U_iso_or_equiv
_atom_site_adp_type
_atom_site_occupancy
_atom_site_symmetry_multiplicity
_atom_site_calc_flag
_atom_site_refinement_flags
Ag1 Ag 0.13255(4) 0.53151(3) 0.968279(16) 0.03491(14) Uani 1 1 d .
N1 N -0.0684(8) 0.4459(5) 0.9848(3) 0.074(2) Uani 1 1 d .
P1 P 0.08611(12) 0.61308(8) 0.88097(5) 0.0237(3) Uani 1 1 d .
P2 P 0.22123(12) 0.52818(9) 1.06475(5) 0.0234(3) Uani 1 1 d .
C1 C -0.0072(5) 0.7218(3) 0.8872(2) 0.0229(10) Uani 1 1 d .
C2 C -0.1033(5) 0.7549(3) 0.84849(19) 0.0230(10) Uani 1 1 d .
C3 C -0.1251(6) 0.7151(4) 0.7956(2) 0.0309(11) Uani 1 1 d .
H3 H -0.0814 0.6602 0.7873 0.037 Uiso 1 1 calc R
C4 C -0.2062(6) 0.7533(4) 0.7568(2) 0.0360(13) Uani 1 1 d .
H4 H -0.2187 0.7237 0.7228 0.043 Uiso 1 1 calc R
C5 C -0.2722(6) 0.8360(4) 0.7661(2) 0.0337(13) Uani 1 1 d .
H5 H -0.3255 0.8633 0.7384 0.040 Uiso 1 1 calc R
C6 C -0.2564(5) 0.8748(4) 0.8163(2) 0.0300(12) Uani 1 1 d .
H6 H -0.2998 0.9305 0.8225 0.036 Uiso 1 1 calc R
C7 C -0.1789(5) 0.8374(3) 0.8599(2) 0.0249(11) Uani 1 1 d .
C8 C -0.1658(5) 0.8792(3) 0.9121(2) 0.0206(10) Uani 1 1 d .
C9 C -0.0592(5) 0.8532(3) 0.9477(2) 0.0241(10) Uani 1 1 d .
C10 C -0.0229(5) 0.9045(4) 0.9948(2) 0.0332(12) Uani 1 1 d .
H10 H -0.0763 0.9551 1.0039 0.040 Uiso 1 1 calc R
C11 C 0.0845(5) 0.8840(4) 1.0270(2) 0.0372(13) Uani 1 1 d .
H11 H 0.1038 0.9192 1.0584 0.045 Uiso 1 1 calc R
C12 C 0.1682(6) 0.8104(4) 1.0140(2) 0.0362(13) Uani 1 1 d .
H12 H 0.2454 0.7974 1.0359 0.043 Uiso 1 1 calc R
C13 C 0.1376(6) 0.7575(3) 0.9698(2) 0.0313(11) Uani 1 1 d .
H13 H 0.1940 0.7077 0.9621 0.038 Uiso 1 1 calc R
C14 C 0.0239(5) 0.7748(3) 0.93471(19) 0.0212(10) Uani 1 1 d .
C15 C -0.1678(8) 0.4192(5) 1.0022(3) 0.0503(17) Uani 1 1 d .
C16 C -0.2964(7) 0.3844(6) 1.0244(4) 0.068(2) Uani 1 1 d .
H16A H -0.3178 0.4152 1.0587 0.102 Uiso 1 1 calc R
H16B H -0.2875 0.3203 1.0313 0.102 Uiso 1 1 calc R
H16C H -0.3693 0.3947 0.9978 0.102 Uiso 1 1 calc R
C1A C -0.0247(5) 0.5368(4) 0.8429(2) 0.0281(11) Uani 1 1 d .
C2A C 0.0218(6) 0.4881(4) 0.7979(2) 0.0383(14) Uani 1 1 d .
H2A H 0.1127 0.4947 0.7857 0.046 Uiso 1 1 calc R
C3A C -0.0664(7) 0.4294(5) 0.7709(3) 0.0504(17) Uani 1 1 d .
H3A H -0.0348 0.3969 0.7400 0.060 Uiso 1 1 calc R
C4A C -0.1972(8) 0.4182(5) 0.7884(3) 0.058(2) Uani 1 1 d .
H4A H -0.2568 0.3793 0.7692 0.069 Uiso 1 1 calc R
C5A C -0.2419(6) 0.4642(5) 0.8345(3) 0.0554(17) Uani 1 1 d .
H5A H -0.3317 0.4554 0.8476 0.067 Uiso 1 1 calc R
C6A C -0.1560(6) 0.5228(4) 0.8613(2) 0.0397(13) Uani 1 1 d .
H6A H -0.1874 0.5539 0.8928 0.048 Uiso 1 1 calc R
C1B C 0.2311(5) 0.6371(3) 0.8353(2) 0.0272(11) Uani 1 1 d .
C2B C 0.2179(7) 0.6766(5) 0.7840(3) 0.0561(19) Uani 1 1 d .
H2B H 0.1306 0.6943 0.7718 0.067 Uiso 1 1 calc R
C3B C 0.3287(7) 0.6906(5) 0.7505(3) 0.0552(18) Uani 1 1 d .
H3B H 0.3166 0.7151 0.7150 0.066 Uiso 1 1 calc R
C4B C 0.4551(7) 0.6692(6) 0.7685(3) 0.060(2) Uani 1 1 d .
H4B H 0.5319 0.6791 0.7458 0.072 Uiso 1 1 calc R
C5B C 0.4706(8) 0.6329(8) 0.8200(4) 0.096(4) Uani 1 1 d .
H5B H 0.5591 0.6199 0.8331 0.116 Uiso 1 1 calc R
C6B C 0.3618(7) 0.6153(6) 0.8522(3) 0.066(2) Uani 1 1 d .
H6B H 0.3750 0.5877 0.8868 0.079 Uiso 1 1 calc R
C1C C 0.3062(5) 0.4288(4) 1.0914(2) 0.0276(12) Uani 1 1 d .
C2C C 0.2626(7) 0.3443(4) 1.0749(3) 0.0467(15) Uani 1 1 d .
H2C H 0.1895 0.3389 1.0497 0.056 Uiso 1 1 calc R
C3C C 0.3259(9) 0.2678(4) 1.0951(3) 0.063(2) Uani 1 1 d .
H3C H 0.2921 0.2107 1.0851 0.076 Uiso 1 1 calc R
C4C C 0.4366(9) 0.2735(5) 1.1294(4) 0.069(2) Uani 1 1 d .
H4C H 0.4819 0.2212 1.1416 0.083 Uiso 1 1 calc R
C5C C 0.4801(8) 0.3572(5) 1.1456(3) 0.060(2) Uani 1 1 d .
H5C H 0.5553 0.3620 1.1698 0.072 Uiso 1 1 calc R
C6C C 0.4161(6) 0.4342(4) 1.1273(3) 0.0479(16) Uani 1 1 d .
H6C H 0.4473 0.4909 1.1393 0.057 Uiso 1 1 calc R
C1D C 0.0571(5) 0.5391(4) 1.1009(2) 0.0259(10) Uani 1 1 d .
C2D C -0.0026(6) 0.4655(5) 1.1274(2) 0.0419(13) Uani 1 1 d .
H2D H 0.0452 0.4107 1.1306 0.050 Uiso 1 1 calc R
C3D C -0.1333(8) 0.4743(5) 1.1491(3) 0.0593(18) Uani 1 1 d .
H3D H -0.1753 0.4248 1.1664 0.071 Uiso 1 1 calc R
C4D C -0.2016(7) 0.5540(5) 1.1455(3) 0.0553(19) Uani 1 1 d .
H4D H -0.2899 0.5594 1.1607 0.066 Uiso 1 1 calc R
C5D C -0.1422(7) 0.6266(5) 1.1198(3) 0.0529(17) Uani 1 1 d .
H5D H -0.1893 0.6819 1.1181 0.063 Uiso 1 1 calc R
C6D C -0.0137(6) 0.6188(4) 1.0965(3) 0.0424(15) Uani 1 1 d .
H6D H 0.0254 0.6680 1.0778 0.051 Uiso 1 1 calc R
P3 P 0.3817(2) 0.33937(11) 0.89945(7) 0.0469(4) Uani 1 1 d .
F1 F 0.3061(10) 0.4071(5) 0.8588(3) 0.143(3) Uani 1 1 d .
F2 F 0.4663(8) 0.4203(4) 0.9240(2) 0.113(2) Uani 1 1 d .
F3 F 0.4486(7) 0.2739(3) 0.9406(2) 0.105(2) Uani 1 1 d .
F4 F 0.2949(6) 0.2607(4) 0.8741(2) 0.0977(18) Uani 1 1 d .
F5 F 0.4852(7) 0.3241(6) 0.8531(3) 0.146(3) Uani 1 1 d .
F6 F 0.2701(8) 0.3610(6) 0.9434(3) 0.144(3) Uani 1 1 d .

loop_
_atom_site_aniso_label
_atom_site_aniso_U_11
_atom_site_aniso_U_22
_atom_site_aniso_U_33
_atom_site_aniso_U_23
_atom_site_aniso_U_13
_atom_site_aniso_U_12
Ag1 0.0397(2) 0.0382(2) 0.0268(2) 0.00213(18) -0.00454(19) -0.0004(2)
N1 0.080(5) 0.094(5) 0.047(4) 0.014(3) -0.014(3) -0.046(4)
P1 0.0216(6) 0.0263(6) 0.0233(6) -0.0016(5) -0.0005(5) 0.0026(5)
P2 0.0226(6) 0.0247(6) 0.0229(6) 0.0003(6) -0.0008(5) -0.0017(5)
C1 0.022(2) 0.025(2) 0.022(2) 0.001(2) 0.006(2) 0.0024(19)
C2 0.017(2) 0.029(3) 0.023(2) -0.001(2) 0.003(2) 0.0002(19)
C3 0.027(3) 0.036(3) 0.030(3) -0.004(2) 0.000(2) 0.004(2)
C4 0.029(3) 0.055(4) 0.024(3) -0.007(3) 0.000(2) 0.002(3)
C5 0.032(3) 0.049(3) 0.020(3) -0.001(2) -0.001(2) 0.011(3)
C6 0.023(2) 0.037(3) 0.030(3) 0.003(2) 0.003(2) 0.010(2)
C7 0.020(2) 0.033(3) 0.021(2) 0.003(2) 0.003(2) -0.005(2)
C8 0.016(2) 0.020(2) 0.026(3) 0.0021(19) 0.005(2) 0.0003(17)
C9 0.021(2) 0.031(3) 0.021(2) 0.004(2) 0.005(2) -0.001(2)
C10 0.026(3) 0.038(3) 0.035(3) -0.009(3) 0.000(2) 0.000(2)
C11 0.031(3) 0.046(3) 0.035(3) -0.012(3) -0.012(3) 0.000(2)
C12 0.034(3) 0.039(3) 0.036(3) -0.002(2) -0.014(2) 0.001(2)
C13 0.029(3) 0.031(3) 0.034(3) 0.000(2) -0.003(3) 0.005(2)
C14 0.015(2) 0.027(2) 0.021(2) 0.005(2) 0.000(2) -0.0029(19)
C15 0.059(4) 0.058(4) 0.034(3) 0.005(3) -0.013(3) -0.018(3)
C16 0.048(4) 0.077(5) 0.079(6) 0.005(4) -0.002(4) 0.002(4)
C1A 0.031(3) 0.025(2) 0.029(3) 0.002(2) -0.003(2) 0.000(2)
C2A 0.037(3) 0.038(3) 0.040(3) -0.004(3) 0.003(3) 0.006(2)
C3A 0.055(4) 0.047(4) 0.049(4) -0.014(3) -0.014(3) 0.005(3)
C4A 0.063(5) 0.039(4) 0.071(5) -0.005(4) -0.024(4) -0.015(3)
C5A 0.038(3) 0.053(4) 0.076(5) 0.008(4) -0.001(3) -0.014(3)
C6A 0.033(3) 0.044(3) 0.043(3) -0.002(3) 0.004(3) -0.001(3)
C1B 0.024(2) 0.026(3) 0.032(3) -0.002(2) 0.002(2) 0.003(2)
C2B 0.034(3) 0.085(5) 0.050(4) 0.028(4) 0.014(3) 0.015(3)
C3B 0.052(4) 0.072(5) 0.041(4) 0.018(3) 0.011(3) 0.008(3)
C4B 0.034(4) 0.090(6) 0.055(4) 0.011(4) 0.020(3) 0.000(4)
C5B 0.029(4) 0.164(10) 0.097(7) 0.039(7) -0.001(5) 0.026(5)
C6B 0.033(3) 0.110(6) 0.055(4) 0.036(4) 0.010(4) 0.017(4)
C1C 0.019(2) 0.036(3) 0.028(3) 0.005(2) 0.004(2) 0.008(2)
C2C 0.061(4) 0.038(3) 0.041(3) -0.004(3) -0.009(3) 0.002(3)
C3C 0.099(6) 0.023(3) 0.068(5) 0.003(3) -0.002(5) 0.012(3)
C4C 0.070(5) 0.057(5) 0.081(6) 0.031(4) 0.014(5) 0.031(4)
C5C 0.044(4) 0.062(5) 0.072(5) 0.030(4) -0.007(4) 0.008(3)
C6C 0.037(3) 0.047(4) 0.059(4) 0.016(3) -0.004(3) 0.006(3)
C1D 0.017(2) 0.037(3) 0.024(2) -0.002(2) -0.0001(19) -0.004(2)
C2D 0.032(3) 0.046(3) 0.048(3) 0.007(3) 0.003(3) -0.004(3)
C3D 0.051(4) 0.072(5) 0.054(4) 0.009(4) 0.013(4) -0.023(5)
C4D 0.033(3) 0.081(6) 0.052(4) -0.008(4) 0.008(3) 0.005(3)
C5D 0.037(3) 0.069(4) 0.054(4) -0.002(3) -0.007(3) 0.020(3)
C6D 0.038(3) 0.046(4) 0.042(3) 0.007(3) 0.003(3) 0.012(3)
P3 0.0566(10) 0.0491(9) 0.0351(8) -0.0064(7) -0.0044(8) 0.0005(8)
F1 0.231(9) 0.103(4) 0.096(4) 0.000(4) -0.081(5) 0.032(5)
F2 0.173(6) 0.072(3) 0.092(4) -0.009(3) -0.040(4) -0.041(4)
F3 0.142(5) 0.064(3) 0.109(4) 0.003(3) -0.068(4) 0.011(3)
F4 0.104(4) 0.110(4) 0.079(4) -0.006(3) -0.025(3) -0.047(3)
F5 0.109(5) 0.208(8) 0.121(5) -0.045(5) 0.066(5) -0.068(5)
F6 0.129(5) 0.197(8) 0.105(5) -0.032(5) 0.041(5) 0.050(6)

loop_
_atom_type_symbol
_atom_type_description
_atom_type_scat_dispersion_real
_atom_type_scat_dispersion_imag
_atom_type_scat_source
C C 0.0033 0.0016 'International Tables Vol C Tables 4.2.6.8 and 6.1.1.4'
H H 0.0000 0.0000 'International Tables Vol C Tables 4.2.6.8 and 6.1.1.4'
F F 0.0171 0.0103 'International Tables Vol C Tables 4.2.6.8 and 6.1.1.4'
P P 0.1023 0.0942 'International Tables Vol C Tables 4.2.6.8 and 6.1.1.4'
Ag Ag -0.8971 1.1015 'International Tables Vol C Tables 4.2.6.8 and 6.1.1.4'
N N 0.0061 0.0033 'International Tables Vol C Tables 4.2.6.8 and 6.1.1.4'

loop_
_geom_angle_atom_site_label_1
_geom_angle_atom_site_label_2
_geom_angle_atom_site_label_3
_geom_angle
_geom_angle_site_symmetry_1
_geom_angle_site_symmetry_3
N1 Ag1 P1 104.71(16) . .
N1 Ag1 P2 96.86(15) . .
P1 Ag1 P2 150.79(5) . .
C15 N1 Ag1 164.0(7) . .
C1A P1 C1B 106.0(2) . .
C1A P1 C1 106.9(2) . .
C1B P1 C1 105.0(2) . .
C1A P1 Ag1 103.69(17) . .
C1B P1 Ag1 117.93(17) . .
C1 P1 Ag1 116.40(16) . .
C1C P2 C1D 107.6(2) . .
C1C P2 C8 103.0(2) . 4_567
C1D P2 C8 108.2(2) . 4_567
C1C P2 Ag1 120.61(19) . .
C1D P2 Ag1 98.09(16) . .
C8 P2 Ag1 118.45(16) 4_567 .
C2 C1 C14 118.9(4) . .
C2 C1 P1 125.0(4) . .
C14 C1 P1 116.1(3) . .
C1 C2 C3 123.4(4) . .
C1 C2 C7 120.2(4) . .
C3 C2 C7 116.3(4) . .
C4 C3 C2 122.4(5) . .
C3 C4 C5 121.6(5) . .
C6 C5 C4 117.6(5) . .
C5 C6 C7 124.3(5) . .
C6 C7 C8 122.9(5) . .
C6 C7 C2 117.5(4) . .
C8 C7 C2 119.5(4) . .
C9 C8 C7 119.6(4) . .
C9 C8 P2 117.4(4) . 4_467
C7 C8 P2 122.9(4) . 4_467
C8 C9 C10 122.0(5) . .
C8 C9 C14 120.0(5) . .
C10 C9 C14 117.8(5) . .
C11 C10 C9 122.7(5) . .
C10 C11 C12 120.3(5) . .
C13 C12 C11 119.9(5) . .
C12 C13 C14 122.5(5) . .
C13 C14 C1 123.3(4) . .
C13 C14 C9 116.8(4) . .
C1 C14 C9 119.8(4) . .
N1 C15 C16 179.6(9) . .
C6A C1A C2A 118.9(5) . .
C6A C1A P1 119.0(4) . .
C2A C1A P1 122.0(4) . .
C1A C2A C3A 119.7(6) . .
C4A C3A C2A 121.0(7) . .
C3A C4A C5A 119.3(7) . .
C6A C5A C4A 120.2(6) . .
C5A C6A C1A 120.8(6) . .
C2B C1B C6B 117.0(5) . .
C2B C1B P1 123.6(4) . .
C6B C1B P1 119.4(4) . .
C3B C2B C1B 121.6(6) . .
C4B C3B C2B 119.9(7) . .
C3B C4B C5B 119.3(7) . .
C6B C5B C4B 121.2(7) . .
C5B C6B C1B 120.9(7) . .
C6C C1C C2C 118.3(5) . .
C6C C1C P2 122.1(5) . .
C2C C1C P2 119.6(4) . .
C3C C2C C1C 120.3(6) . .
C4C C3C C2C 121.2(7) . .
C3C C4C C5C 118.4(7) . .
C4C C5C C6C 121.3(7) . .
C5C C6C C1C 120.4(7) . .
C6D C1D C2D 120.0(5) . .
C6D C1D P2 118.6(4) . .
C2D C1D P2 121.1(4) . .
C3D C2D C1D 119.0(6) . .
C4D C3D C2D 120.6(7) . .
C3D C4D C5D 120.3(6) . .
C4D C5D C6D 120.2(6) . .
C1D C6D C5D 119.9(6) . .
F5 P3 F3 95.7(5) . .
F5 P3 F6 175.1(5) . .
F3 P3 F6 89.2(4) . .
F5 P3 F4 87.8(4) . .
F3 P3 F4 90.7(3) . .
F6 P3 F4 92.4(4) . .
F5 P3 F2 92.4(4) . .
F3 P3 F2 90.9(3) . .
F6 P3 F2 87.3(4) . .
F4 P3 F2 178.4(4) . .
F5 P3 F1 87.0(5) . .
F3 P3 F1 177.2(5) . .
F6 P3 F1 88.1(4) . .
F4 P3 F1 88.8(4) . .
F2 P3 F1 89.6(4) . .

loop_
_geom_bond_atom_site_label_1
_geom_bond_atom_site_label_2
_geom_bond_distance
_geom_bond_site_symmetry_2
Ag1 N1 2.370(7) .
Ag1 P1 2.4741(13) .
Ag1 P2 2.4875(12) .
N1 C15 1.129(9) .
P1 C1A 1.816(5) .
P1 C1B 1.830(5) .
P1 C1 1.858(5) .
P2 C1C 1.810(5) .
P2 C1D 1.831(5) .
P2 C8 1.848(5) 4_567
C1 C2 1.413(7) .
C1 C14 1.423(7) .
C2 C3 1.425(7) .
C2 C7 1.455(7) .
C3 C4 1.351(8) .
C4 C5 1.403(8) .
C5 C6 1.352(8) .
C6 C7 1.411(7) .
C7 C8 1.412(7) .
C8 C9 1.405(7) .
C8 P2 1.848(5) 4_467
C9 C10 1.414(7) .
C9 C14 1.452(7) .
C10 C11 1.340(8) .
C11 C12 1.399(8) .
C12 C13 1.358(7) .
C13 C14 1.419(7) .
C15 C16 1.458(10) .
C1A C6A 1.372(8) .
C1A C2A 1.381(8) .
C2A C3A 1.386(9) .
C3A C4A 1.354(11) .
C4A C5A 1.378(11) .
C5A C6A 1.371(9) .
C1B C2B 1.376(9) .
C1B C6B 1.378(9) .
C2B C3B 1.367(9) .
C3B C4B 1.346(10) .
C4B C5B 1.365(12) .
C5B C6B 1.342(11) .
C1C C6C 1.382(8) .
C1C C2C 1.383(8) .
C2C C3C 1.382(9) .
C3C C4C 1.363(12) .
C4C C5C 1.370(12) .
C5C C6C 1.376(9) .
C1D C6D 1.374(8) .
C1D C2D 1.393(8) .
C2D C3D 1.385(9) .
C3D C4D 1.360(11) .
C4D C5D 1.371(10) .
C5D C6D 1.380(9) .
P3 F5 1.525(6) .
P3 F3 1.536(5) .
P3 F6 1.554(6) .
P3 F4 1.566(5) .
P3 F2 1.573(5) .
P3 F1 1.586(6) .
